data_4132064
loop_
_publ_author_name
'Smith, Patrick W.'
'Tilley, T. Don'

_publ_section_title
;
 Base-Free Iron Hydrosilylene Complexes via an \a-Hydride Migration that
 Induces Spin Pairing.
;
_journal_issue 11
_journal_name_full 'Journal of the American Chemical Society'
_journal_page_first 3880
_journal_page_last 3883
_journal_paper_doi 10.1021/jacs.8b01185
_journal_volume 140
_journal_year 2018
_chemical_formula_moiety 'C26 H43 Fe P'
_chemical_formula_sum 'C26 H43 Fe P'
_chemical_formula_weight 442.42
_space_group_crystal_system monoclinic
_space_group_IT_number 14
_space_group_name_Hall '-P 2yn'
_space_group_name_H-M_alt 'P 1 21/n 1'
_atom_sites_solution_hydrogens geom
_atom_sites_solution_primary direct
_audit_creation_date 2017-12-12
_audit_creation_method
;
Olex2 1.2
(compiled 2017.08.10 svn.r3458 for OlexSys, GUI svn.r5381)
;
_cell_angle_alpha 90
_cell_angle_beta 95.8418(19)
_cell_angle_gamma 90
_cell_formula_units_Z 4
_cell_length_a 8.6511(3)
_cell_length_b 22.3002(9)
_cell_length_c 12.8632(6)
_cell_measurement_reflns_used 9888
_cell_measurement_temperature 100(2)
_cell_measurement_theta_max 25.388
_cell_measurement_theta_min 2.714
_cell_volume 2468.70(17)
_computing_cell_refinement 'SAINT v8.34A (Bruker, 2013)'
_computing_data_reduction 'SAINT v8.34A (Bruker, 2013)'
_computing_molecular_graphics 'Olex2 (Dolomanov et al., 2009)'
_computing_publication_material 'Olex2 (Dolomanov et al., 2009)'
_computing_structure_refinement 'ShelXL (Sheldrick, 2015)'
_computing_structure_solution 'ShelXS (Sheldrick, 2008)'
_diffrn_ambient_temperature 100.02
_diffrn_measured_fraction_theta_full 1.000
_diffrn_measured_fraction_theta_max 0.998
_diffrn_measurement_device_type 'Bruker APEX-II CCD'
_diffrn_measurement_method '\f and \w scans'
_diffrn_radiation_type MoK\a
_diffrn_radiation_wavelength 0.71073
_diffrn_reflns_av_R_equivalents 0.0311
_diffrn_reflns_av_unetI/netI 0.0219
_diffrn_reflns_Laue_measured_fraction_full 1.000
_diffrn_reflns_Laue_measured_fraction_max 0.998
_diffrn_reflns_limit_h_max 10
_diffrn_reflns_limit_h_min -10
_diffrn_reflns_limit_k_max 26
_diffrn_reflns_limit_k_min -26
_diffrn_reflns_limit_l_max 15
_diffrn_reflns_limit_l_min -13
_diffrn_reflns_number 26907
_diffrn_reflns_point_group_measured_fraction_full 1.000
_diffrn_reflns_point_group_measured_fraction_max 0.998
_diffrn_reflns_theta_full 25.242
_diffrn_reflns_theta_max 25.390
_diffrn_reflns_theta_min 1.826
_diffrn_standards_number 0
_exptl_absorpt_coefficient_mu 0.685
_exptl_absorpt_correction_T_max 0.7452
_exptl_absorpt_correction_T_min 0.6450
_exptl_absorpt_correction_type multi-scan
_exptl_absorpt_process_details
;
SADABS-2016/2 (Bruker,2016/2) was used for absorption correction.
wR2(int) was 0.1304 before and 0.0430 after correction.
The Ratio of minimum to maximum transmission is 0.8655.
The \l/2 correction factor is Not present.
;
_exptl_crystal_colour 'clear yellowish green'
_exptl_crystal_colour_lustre clear
_exptl_crystal_colour_modifier yellowish
_exptl_crystal_colour_primary green
_exptl_crystal_density_diffrn 1.190
_exptl_crystal_description block
_exptl_crystal_F_000 960
_refine_diff_density_max 0.322
_refine_diff_density_min -0.262
_refine_diff_density_rms 0.048
_refine_ls_extinction_method none
_refine_ls_goodness_of_fit_ref 1.055
_refine_ls_hydrogen_treatment constr
_refine_ls_matrix_type full
_refine_ls_number_parameters 266
_refine_ls_number_reflns 4538
_refine_ls_number_restraints 0
_refine_ls_restrained_S_all 1.055
_refine_ls_R_factor_all 0.0316
_refine_ls_R_factor_gt 0.0272
_refine_ls_shift/su_max 0.001
_refine_ls_shift/su_mean 0.000
_refine_ls_structure_factor_coef Fsqd
_refine_ls_weighting_details 'w=1/[\s^2^(Fo^2^)+(0.0282P)^2^+1.7698P] where P=(Fo^2^+2Fc^2^)/3'
_refine_ls_weighting_scheme calc
_refine_ls_wR_factor_gt 0.0677
_refine_ls_wR_factor_ref 0.0703
_reflns_Friedel_coverage 0.000
_reflns_number_gt 4084
_reflns_number_total 4538
_reflns_threshold_expression 'I > 2\s(I)'
_cod_data_source_file ja8b01185_si_002.cif
_cod_data_source_block ps4_87_0m
_cod_database_code 4132064
_shelx_shelxl_version_number 2017/1
_shelx_space_group_comment
;
The symmetry employed for this shelxl refinement is uniquely defined
by the following loop, which should always be used as a source of
symmetry information in preference to the above space-group names.
They are only intended as comments.
;
_olex2_refinement_description
;
1. Fixed Uiso
 At 1.2 times of:
  All C(H) groups
 At 1.5 times of:
  All C(H,H,H) groups
2.a Ternary CH refined with riding coordinates:
 C11(H11), C15(H15)
2.b Aromatic/amide H refined with riding coordinates:
 C20(H20), C22(H22)
2.c Idealised Me refined as rotating group:
 C6(H6A,H6B,H6C), C7(H7A,H7B,H7C), C8(H8A,H8B,H8C), C9(H9A,H9B,H9C), C10(H10A,
 H10B,H10C), C12(H12A,H12B,H12C), C13(H13A,H13B,H13C), C14(H14A,H14B,H14C),
 C16(H16A,H16B,H16C), C17(H17A,H17B,H17C), C24(H24A,H24B,H24C), C25(H25A,H25B,
 H25C), C26(H26A,H26B,H26C)
;
_olex2_submission_special_instructions 'No special instructions were received'

loop_
_space_group_symop_operation_xyz
'x, y, z'
'-x+1/2, y+1/2, -z+1/2'
'-x, -y, -z'
'x-1/2, -y-1/2, z-1/2'

loop_
_atom_site_label
_atom_site_type_symbol
_atom_site_fract_x
_atom_site_fract_y
_atom_site_fract_z
_atom_site_U_iso_or_equiv
_atom_site_adp_type
_atom_site_occupancy
_atom_site_site_symmetry_order
_atom_site_calc_flag
_atom_site_refinement_flags_posn
Fe1 Fe 0.05582(2) 0.14646(2) 0.67723(2) 0.01033(8) Uani 1 1 d .
P1 P 0.08690(5) 0.14157(2) 0.85396(3) 0.01148(10) Uani 1 1 d .
C1 C 0.09620(19) 0.05243(7) 0.62515(13) 0.0155(3) Uani 1 1 d .
C2 C 0.20022(19) 0.09161(7) 0.57992(13) 0.0178(4) Uani 1 1 d .
C3 C 0.1095(2) 0.13526(7) 0.52092(13) 0.0174(4) Uani 1 1 d .
C4 C -0.05185(19) 0.12164(7) 0.52781(12) 0.0155(3) Uani 1 1 d .
C5 C -0.05887(18) 0.07001(7) 0.59152(12) 0.0142(3) Uani 1 1 d .
C6 C 0.1373(2) -0.00504(7) 0.68262(14) 0.0245(4) Uani 1 1 d .
H6A H 0.249600 -0.006410 0.702538 0.037 Uiso 1 1 calc GR
H6B H 0.106514 -0.039200 0.637227 0.037 Uiso 1 1 calc GR
H6C H 0.082418 -0.006963 0.745555 0.037 Uiso 1 1 calc GR
C7 C 0.3746(2) 0.08651(9) 0.58827(16) 0.0289(4) Uani 1 1 d .
H7A H 0.420528 0.126710 0.590941 0.043 Uiso 1 1 calc GR
H7B H 0.405512 0.064973 0.527288 0.043 Uiso 1 1 calc GR
H7C H 0.411125 0.064509 0.652024 0.043 Uiso 1 1 calc GR
C8 C 0.1652(3) 0.18171(9) 0.44913(15) 0.0307(5) Uani 1 1 d .
H8A H 0.125751 0.221166 0.467159 0.046 Uiso 1 1 calc GR
H8B H 0.127093 0.171923 0.376754 0.046 Uiso 1 1 calc GR
H8C H 0.279020 0.182395 0.456555 0.046 Uiso 1 1 calc GR
C9 C -0.1854(2) 0.15301(8) 0.46618(14) 0.0247(4) Uani 1 1 d .
H9A H -0.283628 0.135556 0.483341 0.037 Uiso 1 1 calc GR
H9B H -0.176574 0.148127 0.391305 0.037 Uiso 1 1 calc GR
H9C H -0.182979 0.195784 0.483785 0.037 Uiso 1 1 calc GR
C10 C -0.2012(2) 0.03535(8) 0.61185(15) 0.0237(4) Uani 1 1 d .
H10A H -0.186576 0.018030 0.682183 0.036 Uiso 1 1 calc GR
H10B H -0.218756 0.003127 0.560200 0.036 Uiso 1 1 calc GR
H10C H -0.291236 0.062242 0.606461 0.036 Uiso 1 1 calc GR
C11 C -0.03323(18) 0.08470(7) 0.91503(13) 0.0155(3) Uani 1 1 d .
H11 H -0.005669 0.044711 0.886961 0.019 Uiso 1 1 calc R
C12 C -0.20641(19) 0.09444(8) 0.88257(15) 0.0230(4) Uani 1 1 d .
H12A H -0.241242 0.130743 0.916240 0.034 Uiso 1 1 calc GR
H12B H -0.265240 0.059835 0.904161 0.034 Uiso 1 1 calc GR
H12C H -0.223738 0.098979 0.806493 0.034 Uiso 1 1 calc GR
C13 C -0.0043(2) 0.08086(8) 1.03401(14) 0.0232(4) Uani 1 1 d .
H13A H 0.102605 0.067604 1.053970 0.035 Uiso 1 1 calc GR
H13B H -0.076871 0.052090 1.060016 0.035 Uiso 1 1 calc GR
H13C H -0.020097 0.120426 1.064359 0.035 Uiso 1 1 calc GR
C14 C 0.03645(19) 0.21085(7) 0.91940(13) 0.0167(3) Uani 1 1 d .
H14A H 0.092102 0.244648 0.891843 0.025 Uiso 1 1 calc GR
H14B H 0.066021 0.207183 0.994724 0.025 Uiso 1 1 calc GR
H14C H -0.075756 0.217745 0.906627 0.025 Uiso 1 1 calc GR
C15 C 0.28299(18) 0.12758(7) 0.92265(13) 0.0164(3) Uani 1 1 d .
H15 H 0.274860 0.132742 0.999130 0.020 Uiso 1 1 calc R
C16 C 0.4011(2) 0.17338(8) 0.89160(16) 0.0250(4) Uani 1 1 d .
H16A H 0.425606 0.165109 0.820262 0.038 Uiso 1 1 calc GR
H16B H 0.496174 0.170613 0.939801 0.038 Uiso 1 1 calc GR
H16C H 0.357479 0.213805 0.894804 0.038 Uiso 1 1 calc GR
C17 C 0.3429(2) 0.06416(8) 0.90687(15) 0.0225(4) Uani 1 1 d .
H17A H 0.267631 0.034980 0.928364 0.034 Uiso 1 1 calc GR
H17B H 0.442654 0.058678 0.949171 0.034 Uiso 1 1 calc GR
H17C H 0.356815 0.058118 0.832937 0.034 Uiso 1 1 calc GR
C18 C 0.01447(18) 0.23411(7) 0.67708(12) 0.0125(3) Uani 1 1 d .
C19 C 0.13306(19) 0.27771(7) 0.67468(12) 0.0145(3) Uani 1 1 d .
C20 C 0.1019(2) 0.33879(7) 0.68412(13) 0.0173(4) Uani 1 1 d .
H20 H 0.184617 0.366699 0.682679 0.021 Uiso 1 1 calc R
C21 C -0.0462(2) 0.35996(7) 0.69555(13) 0.0180(4) Uani 1 1 d .
C22 C -0.16422(19) 0.31780(7) 0.69517(13) 0.0163(3) Uani 1 1 d .
H22 H -0.267240 0.331149 0.701082 0.020 Uiso 1 1 calc R
C23 C -0.13659(18) 0.25644(7) 0.68640(12) 0.0137(3) Uani 1 1 d .
C24 C 0.29978(19) 0.25997(7) 0.66432(15) 0.0208(4) Uani 1 1 d .
H24A H 0.307317 0.216193 0.660521 0.031 Uiso 1 1 calc GR
H24B H 0.366662 0.274547 0.725141 0.031 Uiso 1 1 calc GR
H24C H 0.333241 0.277699 0.600590 0.031 Uiso 1 1 calc GR
C25 C -0.0765(2) 0.42598(8) 0.71096(16) 0.0282(4) Uani 1 1 d .
H25A H -0.031758 0.438202 0.780802 0.042 Uiso 1 1 calc GR
H25B H -0.188802 0.433288 0.703977 0.042 Uiso 1 1 calc GR
H25C H -0.028641 0.449246 0.658103 0.042 Uiso 1 1 calc GR
C26 C -0.27331(19) 0.21456(7) 0.69309(14) 0.0181(4) Uani 1 1 d .
H26A H -0.243792 0.173805 0.674573 0.027 Uiso 1 1 calc GR
H26B H -0.361075 0.228025 0.644515 0.027 Uiso 1 1 calc GR
H26C H -0.303431 0.214790 0.764498 0.027 Uiso 1 1 calc GR

loop_
_atom_site_aniso_label
_atom_site_aniso_U_11
_atom_site_aniso_U_22
_atom_site_aniso_U_33
_atom_site_aniso_U_23
_atom_site_aniso_U_13
_atom_site_aniso_U_12
Fe1 0.01026(12) 0.00932(12) 0.01174(13) -0.00066(8) 0.00269(9) 0.00008(8)
P1 0.0117(2) 0.01062(19) 0.0123(2) -0.00084(15) 0.00225(16) 0.00093(15)
C1 0.0188(8) 0.0133(8) 0.0140(8) -0.0053(6) 0.0005(7) 0.0027(6)
C2 0.0167(8) 0.0184(8) 0.0188(9) -0.0092(7) 0.0054(7) 0.0008(7)
C3 0.0238(9) 0.0164(8) 0.0133(9) -0.0045(7) 0.0073(7) -0.0019(7)
C4 0.0210(9) 0.0152(8) 0.0101(8) -0.0032(6) 0.0000(7) 0.0011(6)
C5 0.0167(8) 0.0140(8) 0.0121(8) -0.0040(6) 0.0022(6) 0.0002(6)
C6 0.0342(10) 0.0146(8) 0.0232(10) -0.0034(7) -0.0039(8) 0.0071(7)
C7 0.0178(9) 0.0332(10) 0.0367(12) -0.0152(9) 0.0079(8) 0.0003(8)
C8 0.0461(12) 0.0274(10) 0.0216(10) -0.0014(8) 0.0174(9) -0.0092(9)
C9 0.0315(10) 0.0226(9) 0.0185(10) -0.0006(7) -0.0051(8) 0.0062(8)
C10 0.0215(9) 0.0227(9) 0.0275(10) -0.0066(8) 0.0049(8) -0.0076(7)
C11 0.0167(8) 0.0131(8) 0.0174(9) 0.0028(6) 0.0050(7) 0.0010(6)
C12 0.0158(9) 0.0246(9) 0.0289(10) 0.0068(8) 0.0047(7) -0.0022(7)
C13 0.0278(10) 0.0231(9) 0.0194(10) 0.0068(7) 0.0062(8) -0.0009(7)
C14 0.0208(9) 0.0141(8) 0.0158(9) -0.0016(6) 0.0047(7) 0.0016(6)
C15 0.0139(8) 0.0202(8) 0.0148(9) -0.0021(7) -0.0002(7) 0.0009(7)
C16 0.0166(9) 0.0223(9) 0.0358(11) -0.0032(8) 0.0008(8) -0.0018(7)
C17 0.0171(9) 0.0216(9) 0.0283(10) 0.0012(7) 0.0001(7) 0.0044(7)
C18 0.0162(8) 0.0129(7) 0.0089(8) 0.0001(6) 0.0033(6) 0.0006(6)
C19 0.0171(8) 0.0155(8) 0.0111(8) 0.0003(6) 0.0029(6) -0.0007(6)
C20 0.0219(9) 0.0144(8) 0.0153(9) -0.0009(6) 0.0009(7) -0.0046(7)
C21 0.0266(9) 0.0145(8) 0.0120(8) -0.0021(6) -0.0019(7) 0.0027(7)
C22 0.0178(8) 0.0193(8) 0.0119(8) -0.0002(6) 0.0019(7) 0.0063(7)
C23 0.0161(8) 0.0161(8) 0.0091(8) 0.0019(6) 0.0017(6) 0.0016(6)
C24 0.0179(9) 0.0182(8) 0.0273(10) -0.0026(7) 0.0068(7) -0.0031(7)
C25 0.0335(11) 0.0158(9) 0.0339(11) -0.0062(8) -0.0035(9) 0.0041(8)
C26 0.0140(8) 0.0187(8) 0.0220(9) 0.0053(7) 0.0041(7) 0.0022(6)

loop_
_atom_type_symbol
_atom_type_description
_atom_type_scat_dispersion_real
_atom_type_scat_dispersion_imag
_atom_type_scat_source
C C 0.0033 0.0016 'International Tables Vol C Tables 4.2.6.8 and 6.1.1.4'
H H 0.0000 0.0000 'International Tables Vol C Tables 4.2.6.8 and 6.1.1.4'
P P 0.1023 0.0942 'International Tables Vol C Tables 4.2.6.8 and 6.1.1.4'
Fe Fe 0.3463 0.8444 'International Tables Vol C Tables 4.2.6.8 and 6.1.1.4'

loop_
_geom_angle_atom_site_label_1
_geom_angle_atom_site_label_2
_geom_angle_atom_site_label_3
_geom_angle
C1 Fe1 P1 104.42(4)
C2 Fe1 P1 121.52(5)
C2 Fe1 C1 37.13(6)
C3 Fe1 P1 158.38(5)
C3 Fe1 C1 63.31(6)
C3 Fe1 C2 38.06(6)
C3 Fe1 C5 64.36(6)
C4 Fe1 P1 153.25(5)
C4 Fe1 C1 63.41(6)
C4 Fe1 C2 64.31(6)
C4 Fe1 C3 39.65(6)
C4 Fe1 C5 38.15(6)
C5 Fe1 P1 117.72(4)
C5 Fe1 C1 37.27(6)
C5 Fe1 C2 62.88(6)
C18 Fe1 P1 92.94(5)
C18 Fe1 C1 162.61(6)
C18 Fe1 C2 130.70(6)
C18 Fe1 C3 99.87(6)
C18 Fe1 C4 101.14(6)
C18 Fe1 C5 133.37(6)
C11 P1 Fe1 116.21(5)
C14 P1 Fe1 114.27(6)
C14 P1 C11 102.17(8)
C14 P1 C15 99.89(8)
C15 P1 Fe1 119.67(6)
C15 P1 C11 101.92(7)
C2 C1 Fe1 70.81(9)
C2 C1 C5 108.85(14)
C2 C1 C6 126.71(15)
C5 C1 Fe1 70.24(9)
C5 C1 C6 123.55(15)
C6 C1 Fe1 133.40(12)
C1 C2 Fe1 72.06(9)
C1 C2 C7 126.58(16)
C3 C2 Fe1 67.19(9)
C3 C2 C1 107.56(14)
C3 C2 C7 125.80(16)
C7 C2 Fe1 128.15(12)
C2 C3 Fe1 74.75(10)
C2 C3 C4 107.99(14)
C2 C3 C8 127.44(16)
C4 C3 Fe1 70.11(9)
C4 C3 C8 123.89(16)
C8 C3 Fe1 128.08(12)
C3 C4 Fe1 70.24(9)
C3 C4 C9 124.50(16)
C5 C4 Fe1 74.28(9)
C5 C4 C3 107.79(14)
C5 C4 C9 127.29(16)
C9 C4 Fe1 126.75(12)
C1 C5 Fe1 72.49(9)
C1 C5 C10 124.81(15)
C4 C5 Fe1 67.57(9)
C4 C5 C1 107.76(14)
C4 C5 C10 127.13(15)
C10 C5 Fe1 130.22(11)
C12 C11 P1 111.17(11)
C13 C11 P1 114.77(12)
C13 C11 C12 109.73(14)
C16 C15 P1 111.50(12)
C16 C15 C17 109.85(14)
C17 C15 P1 113.46(11)
C19 C18 Fe1 123.00(12)
C23 C18 Fe1 120.91(11)
C23 C18 C19 115.96(14)
C18 C19 C24 121.42(14)
C20 C19 C18 121.41(15)
C20 C19 C24 117.16(14)
C21 C20 C19 121.99(15)
C20 C21 C22 117.14(15)
C20 C21 C25 121.30(16)
C22 C21 C25 121.53(16)
C21 C22 C23 122.19(15)
C18 C23 C26 121.38(14)
C22 C23 C18 121.27(15)
C22 C23 C26 117.28(14)

loop_
_geom_bond_atom_site_label_1
_geom_bond_atom_site_label_2
_geom_bond_distance
Fe1 P1 2.2644(5)
Fe1 C1 2.2393(15)
Fe1 C2 2.2229(16)
Fe1 C3 2.1240(17)
Fe1 C4 2.1222(16)
Fe1 C5 2.2099(15)
Fe1 C18 1.9872(15)
P1 C11 1.8633(16)
P1 C14 1.8332(16)
P1 C15 1.8576(16)
C1 C2 1.421(2)
C1 C5 1.422(2)
C1 C6 1.504(2)
C2 C3 1.420(2)
C2 C7 1.505(2)
C3 C4 1.440(2)
C3 C8 1.499(2)
C4 C5 1.418(2)
C4 C9 1.506(2)
C5 C10 1.499(2)
C11 C12 1.529(2)
C11 C13 1.528(2)
C15 C16 1.527(2)
C15 C17 1.527(2)
C18 C19 1.416(2)
C18 C23 1.415(2)
C19 C20 1.396(2)
C19 C24 1.514(2)
C20 C21 1.387(2)
C21 C22 1.387(2)
C21 C25 1.512(2)
C22 C23 1.396(2)
C23 C26 1.516(2)
